data_2201209
loop_
_publ_author_name
'Xue-Jun Yuan'
'Yi-Zhi Li'
'Yong-Jiang Liu'
'Yun-Qi Tian'
'Xiao-Zeng You'

_publ_section_title
;
 (1<i>R</i>,2<i>R</i>)-Bis(4-pyridylmethyleneamino)cyclohexane
;
_journal_issue 6
_journal_name_full 'Acta Crystallographica Section E'
_journal_page_first o640
_journal_page_last o641
_journal_paper_doi 10.1107/S160053680200822X
_journal_volume 58
_journal_year 2002
_chemical_formula_iupac 'C18 H20 N4'
_chemical_formula_moiety 'C18 H20 N4'
_chemical_formula_sum 'C18 H20 N4'
_chemical_formula_weight 292.38
_chemical_melting_point 408.0(10)
_chemical_name_systematic
;
(1R,2R)-Bis(4-pyridylmethyleneamino)cyclohexane
;
_space_group_IT_number 18
_symmetry_cell_setting orthorhombic
_symmetry_space_group_name_Hall 'P 2 2ab'
_symmetry_space_group_name_H-M 'P 21 21 2'
_atom_sites_solution_hydrogens geom
_atom_sites_solution_primary direct
_atom_sites_solution_secondary difmap
_cell_angle_alpha 90.00
_cell_angle_beta 90.00
_cell_angle_gamma 90.00
_cell_formula_units_Z 2
_cell_length_a 15.230(4)
_cell_length_b 5.7890(10)
_cell_length_c 9.415(2)
_cell_measurement_reflns_used 1006
_cell_measurement_temperature 293(2)
_cell_measurement_theta_max 25.50
_cell_measurement_theta_min 2.55
_cell_volume 830.1(3)
_computing_cell_refinement SMART
_computing_data_collection 'SMART (Bruker, 1997)'
_computing_data_reduction 'SHELXTL (Bruker, 1997)'
_computing_molecular_graphics SHELXTL
_computing_publication_material SHELXTL
_computing_structure_refinement SHELXTL
_computing_structure_solution SHELXTL
_diffrn_ambient_temperature 293(2)
_diffrn_measured_fraction_theta_full 1.000
_diffrn_measured_fraction_theta_max 1.000
_diffrn_measurement_device_type 'Bruker CCD area-detector'
_diffrn_measurement_method '\f and \w'
_diffrn_radiation_monochromator graphite
_diffrn_radiation_source 'sealed tube'
_diffrn_radiation_type MoK\a
_diffrn_radiation_wavelength 0.71073
_diffrn_reflns_av_R_equivalents 0.0512
_diffrn_reflns_av_sigmaI/netI 0.0361
_diffrn_reflns_limit_h_max 18
_diffrn_reflns_limit_h_min -17
_diffrn_reflns_limit_k_max 6
_diffrn_reflns_limit_k_min -6
_diffrn_reflns_limit_l_max 6
_diffrn_reflns_limit_l_min -11
_diffrn_reflns_number 4258
_diffrn_reflns_theta_full 25.00
_diffrn_reflns_theta_max 25.00
_diffrn_reflns_theta_min 2.16
_exptl_absorpt_coefficient_mu 0.072
_exptl_absorpt_correction_T_max 0.986
_exptl_absorpt_correction_T_min 0.983
_exptl_absorpt_correction_type empirical
_exptl_absorpt_process_details '(SADABS; Sheldrick, 1996)'
_exptl_crystal_colour colorless
_exptl_crystal_density_diffrn 1.170
_exptl_crystal_density_method 'not measured'
_exptl_crystal_description block
_exptl_crystal_F_000 312
_exptl_crystal_size_max 0.3
_exptl_crystal_size_mid 0.2
_exptl_crystal_size_min 0.2
_refine_diff_density_max 0.128
_refine_diff_density_min -0.257
_refine_ls_abs_structure_details 'Flack (1983); 584 Friedel pairs'
_refine_ls_abs_structure_Flack 0.0018(3)
_refine_ls_extinction_method none
_refine_ls_goodness_of_fit_ref 1.014
_refine_ls_hydrogen_treatment constr
_refine_ls_matrix_type full
_refine_ls_number_parameters 100
_refine_ls_number_reflns 1473
_refine_ls_number_restraints 0
_refine_ls_restrained_S_all 1.014
_refine_ls_R_factor_all 0.0585
_refine_ls_R_factor_gt 0.0532
_refine_ls_shift/su_max <0.001
_refine_ls_shift/su_mean 0.000
_refine_ls_structure_factor_coef Fsqd
_refine_ls_weighting_details 'calc w = 1/[\s^2^(Fo^2^)+(0.1P)^2^] where P = (Fo^2^+2Fc^2^)/3'
_refine_ls_weighting_scheme calc
_refine_ls_wR_factor_gt 0.1391
_refine_ls_wR_factor_ref 0.1432
_reflns_number_gt 1288
_reflns_number_total 1473
_reflns_threshold_expression I>2\s(I)
_cod_data_source_file ww6018.cif
_cod_data_source_block I
_cod_depositor_comments
;
The following automatic conversions were performed:
'_symmetry_cell_setting' value 'Orthorhombic' changed to 'orthorhombic'
according to '/home/saulius/struct/CIF-dictionaries/cif_core.dic'
dictionary named 'cif_core.dic' version 2.4.1 from 2010-06-29.

Automatic conversion script
Id: cif_fix_enum 1527 2010-12-29 10:47:43Z saulius 

The following automatic conversions were performed:

'_chemical_melting_point' value '407-409' was changed to '408.0(10)'
- the average value was taken and precision was estimated.

Automatic conversion script
Id: cif_fix_values 1646 2011-03-28 12:23:43Z adriana 

The following automatic conversions were performed:

'_chemical_melting_point' value '407-409' was changed to '408.0(10)'
- the average value was taken and precision was
estimated.

'_symmetry_cell_setting' value 'Orthorhombic' changed to
'orthorhombic' according to
/home/saulius/struct/CIF-dictionaries/cif_core.dic dictionary named
'cif_core.dic' version 2.4.1 from 2010-06-29.

Automatic conversion script
Id: cif_fix_values 1715 2011-07-08 13:25:40Z adriana 
;
_cod_original_cell_volume 830.0(3)
_cod_database_code 2201209
_cod_database_fobs_code 2201209

loop_
_symmetry_equiv_pos_as_xyz
'x, y, z'
'-x, -y, z'
'-x+1/2, y+1/2, -z'
'x+1/2, -y+1/2, -z'

loop_
_atom_site_label
_atom_site_fract_x
_atom_site_fract_y
_atom_site_fract_z
_atom_site_U_iso_or_equiv
_atom_site_adp_type
_atom_site_calc_flag
_atom_site_refinement_flags
_atom_site_occupancy
_atom_site_disorder_assembly
_atom_site_disorder_group
_atom_site_type_symbol
C1 0.36087(19) 0.5747(5) 0.2450(3) 0.0958(9) Uani d . 1 . . C
H1 0.3864 0.7185 0.2297 0.115 Uiso calc R 1 . . H
C2 0.38240(14) 0.4610(4) 0.3675(3) 0.0738(6) Uani d . 1 . . C
H2 0.4208 0.5272 0.4326 0.089 Uiso calc R 1 . . H
C3 0.34617(12) 0.2459(4) 0.3930(2) 0.0593(6) Uani d . 1 . . C
C4 0.28680(13) 0.1598(5) 0.2941(2) 0.0738(7) Uani d . 1 . . C
H4 0.2590 0.0186 0.3081 0.089 Uiso calc R 1 . . H
C5 0.27040(18) 0.2919(7) 0.1735(3) 0.0927(9) Uani d . 1 . . C
H5 0.2314 0.2329 0.1067 0.111 Uiso calc R 1 . . H
C6 0.37032(11) 0.1118(4) 0.5197(2) 0.0560(5) Uani d . 1 . . C
H6 0.3391 -0.0218 0.5412 0.067 Uiso calc R 1 . . H
C7 0.45115(12) 0.0325(3) 0.72348(19) 0.0542(5) Uani d . 1 . . C
H7 0.4156 -0.1086 0.7206 0.065 Uiso calc R 1 . . H
C8 0.42892(12) 0.1681(4) 0.8567(2) 0.0659(6) Uani d . 1 . . C
H8A 0.4608 0.3132 0.8558 0.079 Uiso calc R 1 . . H
H8B 0.3666 0.2033 0.8570 0.079 Uiso calc R 1 . . H
C9 0.45190(14) 0.0359(5) 0.9902(2) 0.0738(7) Uani d . 1 . . C
H9A 0.4152 -0.1006 0.9968 0.089 Uiso calc R 1 . . H
H9B 0.4402 0.1318 1.0725 0.089 Uiso calc R 1 . . H
N1 0.30656(18) 0.4962(6) 0.1469(2) 0.1044(9) Uani d . 1 . . N
N2 0.43171(10) 0.1731(3) 0.59912(18) 0.0612(5) Uani d . 1 . . N

loop_
_atom_site_aniso_label
_atom_site_aniso_U_11
_atom_site_aniso_U_22
_atom_site_aniso_U_33
_atom_site_aniso_U_12
_atom_site_aniso_U_13
_atom_site_aniso_U_23
C1 0.111(2) 0.1001(19) 0.0759(17) 0.0366(16) 0.0153(16) 0.0260(15)
C2 0.0718(13) 0.0825(14) 0.0672(14) 0.0128(12) 0.0071(11) 0.0115(13)
C3 0.0472(10) 0.0775(13) 0.0532(11) 0.0140(9) 0.0062(8) 0.0003(10)
C4 0.0577(12) 0.1015(16) 0.0622(13) 0.0223(11) -0.0040(9) -0.0129(13)
C5 0.0758(16) 0.140(3) 0.0623(16) 0.0455(18) -0.0089(12) -0.0145(18)
C6 0.0466(10) 0.0662(11) 0.0552(11) -0.0033(9) 0.0035(8) 0.0034(9)
C7 0.0507(10) 0.0590(10) 0.0528(10) -0.0094(8) -0.0013(8) 0.0061(9)
C8 0.0528(10) 0.0818(13) 0.0632(12) 0.0045(9) 0.0011(9) -0.0023(12)
C9 0.0637(12) 0.1081(17) 0.0497(12) 0.0045(13) 0.0041(9) -0.0030(13)
N1 0.1075(18) 0.139(2) 0.0667(14) 0.0576(18) 0.0014(13) 0.0165(18)
N2 0.0581(10) 0.0686(10) 0.0569(10) -0.0084(8) -0.0031(8) 0.0060(8)

loop_
_atom_type_symbol
_atom_type_description
_atom_type_scat_dispersion_real
_atom_type_scat_dispersion_imag
_atom_type_scat_source
C C 0.0033 0.0016 'International Tables Vol C Tables 4.2.6.8 and 6.1.1.4'
H H 0.0000 0.0000 'International Tables Vol C Tables 4.2.6.8 and 6.1.1.4'
N N 0.0061 0.0033 'International Tables Vol C Tables 4.2.6.8 and 6.1.1.4'

loop_
_geom_angle_atom_site_label_1
_geom_angle_atom_site_label_2
_geom_angle_atom_site_label_3
_geom_angle_site_symmetry_1
_geom_angle_site_symmetry_3
_geom_angle
N1 C1 C2 . . 125.0(3)
N1 C1 H1 . . 117.5
C2 C1 H1 . . 117.5
C1 C2 C3 . . 119.0(3)
C1 C2 H2 . . 120.5
C3 C2 H2 . . 120.5
C2 C3 C4 . . 117.8(2)
C2 C3 C6 . . 121.1(2)
C4 C3 C6 . . 121.1(2)
C3 C4 C5 . . 117.8(2)
C3 C4 H4 . . 121.1
C5 C4 H4 . . 121.1
N1 C5 C4 . . 124.6(3)
N1 C5 H5 . . 117.7
C4 C5 H5 . . 117.7
N2 C6 C3 . . 121.56(19)
N2 C6 H6 . . 119.2
C3 C6 H6 . . 119.2
N2 C7 C8 . . 109.25(15)
N2 C7 C7 . 2_655 109.51(13)
C8 C7 C7 . 2_655 110.06(13)
N2 C7 H7 . . 109.3
C8 C7 H7 . . 109.3
C7 C7 H7 2_655 . 109.3
C9 C8 C7 . . 111.90(17)
C9 C8 H8A . . 109.2
C7 C8 H8A . . 109.2
C9 C8 H8B . . 109.2
C7 C8 H8B . . 109.2
H8A C8 H8B . . 107.9
C8 C9 C9 . 2_655 111.14(16)
C8 C9 H9A . . 109.4
C9 C9 H9A 2_655 . 109.4
C8 C9 H9B . . 109.4
C9 C9 H9B 2_655 . 109.4
H9A C9 H9B . . 108.0
C1 N1 C5 . . 115.8(2)
C6 N2 C7 . . 118.36(16)

loop_
_geom_bond_atom_site_label_1
_geom_bond_atom_site_label_2
_geom_bond_site_symmetry_2
_geom_bond_distance
_geom_bond_publ_flag
C1 N1 . 1.321(4) ?
C1 C2 . 1.368(3) ?
C1 H1 . 0.9300 ?
C2 C3 . 1.383(3) ?
C2 H2 . 0.9300 ?
C3 C4 . 1.390(3) ?
C3 C6 . 1.470(3) ?
C4 C5 . 1.392(4) ?
C4 H4 . 0.9300 ?
C5 N1 . 1.328(5) ?
C5 H5 . 0.9300 ?
C6 N2 . 1.249(2) ?
C6 H6 . 0.9300 ?
C7 N2 . 1.456(2) ?
C7 C8 . 1.518(3) ?
C7 C7 2_655 1.535(4) ?
C7 H7 . 0.9800 ?
C8 C9 . 1.513(3) ?
C8 H8A . 0.9700 ?
C8 H8B . 0.9700 ?
C9 C9 2_655 1.523(4) ?
C9 H9A . 0.9700 ?
C9 H9B . 0.9700 ?
